data_7007130
loop_
_publ_author_name
'Zhou, Xiao-Ping'
'Li, Dan'
'Wu, Tao'
'Zhang, Xuanjun'

_publ_section_title
;
 Syntheses of supramolecular CuCN complexes by decomposing CuSCN: a
 general route to CuCN coordination polymers?
;
_journal_issue 20
_journal_name_full 'Dalton transactions (Cambridge, England : 2003)'
_journal_page_first 2435
_journal_page_last 2443
_journal_paper_doi 10.1039/b517969f
_journal_year 2006
_chemical_formula_sum 'C28 H24 Cu2 N2 P2 S2'
_chemical_formula_weight 641.63
_chemical_name_systematic
;
?
;
_space_group_IT_number 14
_symmetry_cell_setting monoclinic
_symmetry_space_group_name_Hall '-P 2ybc'
_symmetry_space_group_name_H-M 'P 1 21/c 1'
_atom_sites_solution_hydrogens geom
_atom_sites_solution_primary direct
_atom_sites_solution_secondary difmap
_audit_creation_method SHELXL-97
_cell_angle_alpha 90.00
_cell_angle_beta 107.044(2)
_cell_angle_gamma 90.00
_cell_formula_units_Z 2
_cell_length_a 10.0561(13)
_cell_length_b 15.461(2)
_cell_length_c 9.5055(12)
_cell_measurement_reflns_used 1866
_cell_measurement_temperature 293(2)
_cell_measurement_theta_max 23.0
_cell_measurement_theta_min 2.5
_cell_volume 1413.0(3)
_computing_cell_refinement 'Bruker SMART'
_computing_data_collection 'Bruker SMART'
_computing_data_reduction 'Bruker SAINT'
_computing_molecular_graphics 'Bruker SHELXTL'
_computing_publication_material 'Bruker SHELXTL'
_computing_structure_refinement 'SHELXL-97 (Sheldrick, 1997)'
_computing_structure_solution 'SHELXS-97 (Sheldrick, 1990)'
_diffrn_ambient_temperature 293(2)
_diffrn_measured_fraction_theta_full 0.999
_diffrn_measured_fraction_theta_max 0.999
_diffrn_measurement_device_type 'CCD area detector'
_diffrn_measurement_method 'phi and omega scans'
_diffrn_radiation_monochromator graphite
_diffrn_radiation_source 'fine-focus sealed tube'
_diffrn_radiation_type MoK\a
_diffrn_radiation_wavelength 0.71073
_diffrn_reflns_av_R_equivalents 0.0237
_diffrn_reflns_av_sigmaI/netI 0.0337
_diffrn_reflns_limit_h_max 10
_diffrn_reflns_limit_h_min -11
_diffrn_reflns_limit_k_max 18
_diffrn_reflns_limit_k_min -15
_diffrn_reflns_limit_l_max 11
_diffrn_reflns_limit_l_min -11
_diffrn_reflns_number 7321
_diffrn_reflns_theta_full 25.00
_diffrn_reflns_theta_max 25.00
_diffrn_reflns_theta_min 2.12
_exptl_absorpt_coefficient_mu 1.786
_exptl_absorpt_correction_T_max 0.8416
_exptl_absorpt_correction_T_min 0.7054
_exptl_absorpt_correction_type multi-scan
_exptl_absorpt_process_details 'SADABS (Sheldrick, 1996)'
_exptl_crystal_colour Colorless
_exptl_crystal_density_diffrn 1.508
_exptl_crystal_density_meas 0
_exptl_crystal_density_method 'not measured'
_exptl_crystal_description column
_exptl_crystal_F_000 652
_exptl_crystal_size_max 0.21
_exptl_crystal_size_mid 0.18
_exptl_crystal_size_min 0.10
_refine_diff_density_max 0.670
_refine_diff_density_min -0.398
_refine_diff_density_rms 0.060
_refine_ls_extinction_method none
_refine_ls_goodness_of_fit_ref 1.022
_refine_ls_hydrogen_treatment constr
_refine_ls_matrix_type full
_refine_ls_number_parameters 163
_refine_ls_number_reflns 2483
_refine_ls_number_restraints 0
_refine_ls_restrained_S_all 1.022
_refine_ls_R_factor_all 0.0539
_refine_ls_R_factor_gt 0.0409
_refine_ls_shift/su_max 0.001
_refine_ls_shift/su_mean 0.000
_refine_ls_structure_factor_coef Fsqd
_refine_ls_weighting_details 'calc w=1/[\s^2^(Fo^2^)+(0.0485P)^2^+1.0700P] where P=(Fo^2^+2Fc^2^)/3'
_refine_ls_weighting_scheme calc
_refine_ls_wR_factor_gt 0.1009
_refine_ls_wR_factor_ref 0.1092
_reflns_number_gt 1957
_reflns_number_total 2483
_reflns_threshold_expression >2sigma(I)
_cod_data_source_file b517969f.txt
_cod_data_source_block 0509a
_cod_depositor_comments
;
The following automatic conversions were performed:
'_symmetry_cell_setting' value 'Monoclinic' changed to 'monoclinic'
according to '/home/saulius/struct/CIF-dictionaries/cif_core.dic'
dictionary named 'cif_core.dic' version 2.4.1 from
2010-06-29.

'_exptl_absorpt_correction_type' value 'Multi-scan' changed
to 'multi-scan' according to
'/home/saulius/struct/CIF-dictionaries/cif_core.dic' dictionary named
'cif_core.dic' version 2.4.1 from 2010-06-29.

Automatic conversion script
Id: cif_fix_enum 1527 2010-12-29 10:47:43Z saulius 
;
_cod_original_sg_symbol_H-M P2(1)/c
_cod_database_code 7007130

loop_
_symmetry_equiv_pos_as_xyz
'x, y, z'
'-x, y+1/2, -z+1/2'
'-x, -y, -z'
'x, -y-1/2, z-1/2'

loop_
_atom_site_label
_atom_site_type_symbol
_atom_site_fract_x
_atom_site_fract_y
_atom_site_fract_z
_atom_site_U_iso_or_equiv
_atom_site_adp_type
_atom_site_occupancy
_atom_site_symmetry_multiplicity
_atom_site_calc_flag
_atom_site_refinement_flags
_atom_site_disorder_assembly
_atom_site_disorder_group
Cu1 Cu 0.35308(6) 0.27987(4) 0.97652(5) 0.0794(2) Uani 1 1 d . . .
N1 N 0.3804(4) 0.2565(2) 0.7921(4) 0.0832(11) Uani 1 1 d . . .
P1 P 0.28669(8) 0.49463(6) 0.84452(8) 0.0432(2) Uani 1 1 d . . .
S1 S 0.19712(10) 0.41105(7) 0.94307(10) 0.0640(3) Uani 1 1 d . . .
C1 C 0.3775(4) 0.2438(2) 0.6744(3) 0.0575(9) Uani 1 1 d . . .
C2 C 0.4753(3) 0.4927(2) 0.9172(3) 0.0466(8) Uani 1 1 d . . .
H2A H 0.5094 0.4373 0.8948 0.056 Uiso 1 1 calc R . .
H2B H 0.5140 0.5373 0.8691 0.056 Uiso 1 1 calc R . .
C3 C 0.2352(3) 0.6040(2) 0.8701(3) 0.0490(8) Uani 1 1 d . . .
C4 C 0.1334(4) 0.6202(3) 0.9366(4) 0.0694(11) Uani 1 1 d . . .
H4 H 0.0915 0.5743 0.9707 0.083 Uiso 1 1 calc R . .
C5 C 0.0928(5) 0.7040(3) 0.9534(6) 0.0923(15) Uani 1 1 d . . .
H5 H 0.0223 0.7143 0.9964 0.111 Uiso 1 1 calc R . .
C6 C 0.1559(5) 0.7717(3) 0.9070(6) 0.0956(16) Uani 1 1 d . . .
H6 H 0.1299 0.8281 0.9199 0.115 Uiso 1 1 calc R . .
C7 C 0.2566(6) 0.7564(3) 0.8420(6) 0.0964(15) Uani 1 1 d . . .
H7 H 0.2998 0.8025 0.8103 0.116 Uiso 1 1 calc R . .
C8 C 0.2955(4) 0.6732(3) 0.8224(5) 0.0765(12) Uani 1 1 d . . .
H8 H 0.3638 0.6636 0.7761 0.092 Uiso 1 1 calc R . .
C9 C 0.2506(3) 0.4756(2) 0.6486(3) 0.0459(8) Uani 1 1 d . . .
C10 C 0.3263(4) 0.5161(3) 0.5679(4) 0.0661(10) Uani 1 1 d . . .
H10 H 0.3974 0.5543 0.6132 0.079 Uiso 1 1 calc R . .
C11 C 0.2950(5) 0.4991(3) 0.4176(4) 0.0787(13) Uani 1 1 d . . .
H11 H 0.3447 0.5268 0.3620 0.094 Uiso 1 1 calc R . .
C12 C 0.1917(5) 0.4420(3) 0.3515(4) 0.0768(12) Uani 1 1 d . . .
H12 H 0.1721 0.4302 0.2515 0.092 Uiso 1 1 calc R . .
C13 C 0.1183(5) 0.4027(3) 0.4311(4) 0.0835(14) Uani 1 1 d . . .
H13 H 0.0475 0.3644 0.3855 0.100 Uiso 1 1 calc R . .
C14 C 0.1471(4) 0.4189(3) 0.5799(4) 0.0673(11) Uani 1 1 d . . .
H14 H 0.0961 0.3912 0.6339 0.081 Uiso 1 1 calc R . .

loop_
_atom_site_aniso_label
_atom_site_aniso_U_11
_atom_site_aniso_U_22
_atom_site_aniso_U_33
_atom_site_aniso_U_23
_atom_site_aniso_U_13
_atom_site_aniso_U_12
Cu1 0.1139(5) 0.0954(5) 0.0375(3) -0.0125(2) 0.0354(3) -0.0374(3)
N1 0.112(3) 0.077(2) 0.068(2) 0.0052(19) 0.037(2) 0.001(2)
P1 0.0392(4) 0.0600(6) 0.0298(4) -0.0015(4) 0.0093(3) -0.0018(4)
S1 0.0689(6) 0.0786(7) 0.0526(5) 0.0046(5) 0.0305(5) -0.0069(5)
C1 0.092(3) 0.062(2) 0.0262(15) 0.0008(15) 0.0305(17) 0.011(2)
C2 0.0431(17) 0.062(2) 0.0333(16) -0.0007(14) 0.0095(13) 0.0018(15)
C3 0.0414(17) 0.064(2) 0.0370(16) -0.0102(15) 0.0046(14) -0.0012(16)
C4 0.058(2) 0.076(3) 0.080(3) -0.019(2) 0.030(2) -0.006(2)
C5 0.069(3) 0.090(4) 0.129(4) -0.036(3) 0.047(3) -0.003(3)
C6 0.077(3) 0.081(4) 0.125(4) -0.028(3) 0.024(3) 0.011(3)
C7 0.107(4) 0.066(3) 0.124(4) -0.007(3) 0.046(3) -0.003(3)
C8 0.081(3) 0.069(3) 0.091(3) -0.009(2) 0.042(2) 0.000(2)
C9 0.0446(18) 0.058(2) 0.0328(15) -0.0018(14) 0.0086(14) 0.0066(15)
C10 0.071(2) 0.085(3) 0.0451(19) -0.0031(19) 0.0216(18) -0.010(2)
C11 0.089(3) 0.110(4) 0.045(2) 0.010(2) 0.031(2) 0.006(3)
C12 0.088(3) 0.098(3) 0.0334(18) -0.008(2) 0.002(2) 0.012(3)
C13 0.087(3) 0.107(4) 0.044(2) -0.014(2) 0.000(2) -0.014(3)
C14 0.063(2) 0.094(3) 0.0397(19) -0.0068(19) 0.0052(17) -0.016(2)

loop_
_atom_type_symbol
_atom_type_description
_atom_type_scat_dispersion_real
_atom_type_scat_dispersion_imag
_atom_type_scat_source
C C 0.0033 0.0016 'International Tables Vol C Tables 4.2.6.8 and 6.1.1.4'
H H 0.0000 0.0000 'International Tables Vol C Tables 4.2.6.8 and 6.1.1.4'
N N 0.0061 0.0033 'International Tables Vol C Tables 4.2.6.8 and 6.1.1.4'
P P 0.1023 0.0942 'International Tables Vol C Tables 4.2.6.8 and 6.1.1.4'
S S 0.1246 0.1234 'International Tables Vol C Tables 4.2.6.8 and 6.1.1.4'
Cu Cu 0.3201 1.2651 'International Tables Vol C Tables 4.2.6.8 and 6.1.1.4'

loop_
_geom_angle_atom_site_label_1
_geom_angle_atom_site_label_2
_geom_angle_atom_site_label_3
_geom_angle
_geom_angle_site_symmetry_1
_geom_angle_site_symmetry_3
_geom_angle_publ_flag
C1 Cu1 N1 152.80(18) 4_566 . ?
C1 Cu1 S1 100.29(13) 4_566 . ?
N1 Cu1 S1 106.89(12) . . ?
C1 N1 Cu1 170.6(4) . . ?
C3 P1 C9 108.11(15) . . ?
C3 P1 C2 105.80(15) . . ?
C9 P1 C2 105.06(14) . . ?
C3 P1 S1 111.26(12) . . ?
C9 P1 S1 113.68(12) . . ?
C2 P1 S1 112.42(11) . . ?
P1 S1 Cu1 103.52(5) . . ?
N1 C1 Cu1 174.0(4) . 4_565 ?
C2 C2 P1 112.3(3) 3_667 . ?
C2 C2 H2A 109.2 3_667 . ?
P1 C2 H2A 109.2 . . ?
C2 C2 H2B 109.2 3_667 . ?
P1 C2 H2B 109.2 . . ?
H2A C2 H2B 107.9 . . ?
C8 C3 C4 118.1(4) . . ?
C8 C3 P1 121.0(3) . . ?
C4 C3 P1 120.9(3) . . ?
C3 C4 C5 120.6(4) . . ?
C3 C4 H4 119.7 . . ?
C5 C4 H4 119.7 . . ?
C6 C5 C4 120.0(4) . . ?
C6 C5 H5 120.0 . . ?
C4 C5 H5 120.0 . . ?
C7 C6 C5 119.7(5) . . ?
C7 C6 H6 120.1 . . ?
C5 C6 H6 120.1 . . ?
C6 C7 C8 120.5(5) . . ?
C6 C7 H7 119.8 . . ?
C8 C7 H7 119.8 . . ?
C3 C8 C7 121.0(4) . . ?
C3 C8 H8 119.5 . . ?
C7 C8 H8 119.5 . . ?
C14 C9 C10 119.4(3) . . ?
C14 C9 P1 119.2(3) . . ?
C10 C9 P1 121.4(3) . . ?
C9 C10 C11 119.3(4) . . ?
C9 C10 H10 120.4 . . ?
C11 C10 H10 120.4 . . ?
C12 C11 C10 120.3(4) . . ?
C12 C11 H11 119.8 . . ?
C10 C11 H11 119.8 . . ?
C13 C12 C11 120.0(4) . . ?
C13 C12 H12 120.0 . . ?
C11 C12 H12 120.0 . . ?
C12 C13 C14 120.6(4) . . ?
C12 C13 H13 119.7 . . ?
C14 C13 H13 119.7 . . ?
C9 C14 C13 120.4(4) . . ?
C9 C14 H14 119.8 . . ?
C13 C14 H14 119.8 . . ?

loop_
_geom_bond_atom_site_label_1
_geom_bond_atom_site_label_2
_geom_bond_distance
_geom_bond_site_symmetry_2
_geom_bond_publ_flag
Cu1 C1 1.860(3) 4_566 ?
Cu1 N1 1.887(4) . ?
Cu1 S1 2.5263(13) . ?
N1 C1 1.128(5) . ?
P1 C3 1.805(4) . ?
P1 C9 1.814(3) . ?
P1 C2 1.818(3) . ?
P1 S1 1.9630(13) . ?
C1 Cu1 1.860(3) 4_565 ?
C2 C2 1.522(5) 3_667 ?
C2 H2A 0.9700 . ?
C2 H2B 0.9700 . ?
C3 C8 1.371(5) . ?
C3 C4 1.375(5) . ?
C4 C5 1.382(6) . ?
C4 H4 0.9300 . ?
C5 C6 1.362(7) . ?
C5 H5 0.9300 . ?
C6 C7 1.353(7) . ?
C6 H6 0.9300 . ?
C7 C8 1.373(6) . ?
C7 H7 0.9300 . ?
C8 H8 0.9300 . ?
C9 C14 1.371(5) . ?
C9 C10 1.379(5) . ?
C10 C11 1.395(5) . ?
C10 H10 0.9300 . ?
C11 C12 1.369(6) . ?
C11 H11 0.9300 . ?
C12 C13 1.347(6) . ?
C12 H12 0.9300 . ?
C13 C14 1.381(5) . ?
C13 H13 0.9300 . ?
C14 H14 0.9300 . ?

loop_
_geom_torsion_atom_site_label_1
_geom_torsion_atom_site_label_2
_geom_torsion_atom_site_label_3
_geom_torsion_atom_site_label_4
_geom_torsion
_geom_torsion_site_symmetry_1
_geom_torsion_site_symmetry_2
_geom_torsion_site_symmetry_3
_geom_torsion_site_symmetry_4
_geom_torsion_publ_flag
C1 Cu1 N1 C1 130(2) 4_566 . . . ?
S1 Cu1 N1 C1 -47(2) . . . . ?
C3 P1 S1 Cu1 -158.33(11) . . . . ?
C9 P1 S1 Cu1 79.33(12) . . . . ?
C2 P1 S1 Cu1 -39.87(12) . . . . ?
C1 Cu1 S1 P1 130.96(13) 4_566 . . . ?
N1 Cu1 S1 P1 -50.05(14) . . . . ?
Cu1 N1 C1 Cu1 -20(6) . . . 4_565 ?
C3 P1 C2 C2 66.1(4) . . . 3_667 ?
C9 P1 C2 C2 -179.7(3) . . . 3_667 ?
S1 P1 C2 C2 -55.5(4) . . . 3_667 ?
C9 P1 C3 C8 -60.8(3) . . . . ?
C2 P1 C3 C8 51.4(3) . . . . ?
S1 P1 C3 C8 173.7(3) . . . . ?
C9 P1 C3 C4 118.6(3) . . . . ?
C2 P1 C3 C4 -129.3(3) . . . . ?
S1 P1 C3 C4 -6.9(3) . . . . ?
C8 C3 C4 C5 0.6(6) . . . . ?
P1 C3 C4 C5 -178.8(4) . . . . ?
C3 C4 C5 C6 -1.5(7) . . . . ?
C4 C5 C6 C7 1.2(9) . . . . ?
C5 C6 C7 C8 0.0(9) . . . . ?
C4 C3 C8 C7 0.7(6) . . . . ?
P1 C3 C8 C7 -179.9(4) . . . . ?
C6 C7 C8 C3 -1.0(8) . . . . ?
C3 P1 C9 C14 -111.5(3) . . . . ?
C2 P1 C9 C14 135.9(3) . . . . ?
S1 P1 C9 C14 12.6(3) . . . . ?
C3 P1 C9 C10 69.4(3) . . . . ?
C2 P1 C9 C10 -43.2(3) . . . . ?
S1 P1 C9 C10 -166.5(3) . . . . ?
C14 C9 C10 C11 0.6(6) . . . . ?
P1 C9 C10 C11 179.7(3) . . . . ?
C9 C10 C11 C12 -0.9(6) . . . . ?
C10 C11 C12 C13 0.9(7) . . . . ?
C11 C12 C13 C14 -0.7(7) . . . . ?
C10 C9 C14 C13 -0.4(6) . . . . ?
P1 C9 C14 C13 -179.5(3) . . . . ?
C12 C13 C14 C9 0.4(7) . . . . ?
